data_4000990
loop_
_publ_author_name
'Goff, Richard J.'
'Keeble, Dean'
'Thomas, Pamela A.'
'Ritter, Clemens'
'Morrison, Finlay D.'
'Lightfoot, Philip'

_publ_section_title
;
 Leakage and Proton Conductivity in the Predicted Ferroelectric CsBiNb2O7
;
_journal_issue 7
_journal_name_full 'Chemistry of Materials'
_journal_page_first 1296
_journal_paper_doi 10.1021/cm8030895
_journal_volume 21
_journal_year 2009
_chemical_formula_sum 'Bi Cs Nb2 O7'
_chemical_formula_weight 639.69
_chemical_name_systematic ' ?'
_space_group_IT_number 26
_symmetry_cell_setting orthorhombic
_symmetry_space_group_name_Hall 'P -2 2a'
_symmetry_space_group_name_H-M 'P 21 a m'
_cell_angle_alpha 90.0
_cell_angle_beta 90.0
_cell_angle_gamma 90.0
_cell_formula_units_Z 2
_cell_length_a 5.49484(16)
_cell_length_b 5.42153(17)
_cell_length_c 11.3721(4)
_cell_volume 338.780(19)
_pd_block_id 2008-10-31T12:26|CSBINB2O7_phase1|Richar_Goff||
_pd_phase_name CsBiNb2O7
_cod_data_source_file cm8030895_si_005.cif
_cod_data_source_block CSBINB2O7_phase_1
_cod_depositor_comments
;
The following automatic conversions were performed:

'_geom_bond_publ_flag' value 'N' changed to 'n' according to
/home/saulius/struct/CIF-dictionaries/cif_core.dic dictionary named
'cif_core.dic' version 2.4.2 from 2011-04-26 (92
times).

'_geom_angle_publ_flag' value 'N' changed to 'n' according
to /home/saulius/struct/CIF-dictionaries/cif_core.dic dictionary
named 'cif_core.dic' version 2.4.2 from 2011-04-26 (122 times).

Automatic conversion script
Id: cif_fix_values 1715 2011-07-08 13:25:40Z adriana 
;
_cod_original_cell_volume 338.780(20)
_cod_database_code 4000990

loop_
_symmetry_equiv_pos_site_id
_symmetry_equiv_pos_as_xyz
1 +x,+y,+z
2 +x+1/2,-y,-z
3 +x+1/2,-y,+z
4 +x,+y,-z

loop_
_atom_site_type_symbol
_atom_site_label
_atom_site_fract_x
_atom_site_fract_y
_atom_site_fract_z
_atom_site_occupancy
_atom_site_thermal_displace_type
_atom_site_U_iso_or_equiv
_atom_site_symmetry_multiplicity
Cs CS1 0.2520(17) 0.2641(17) 0.5 1.0 Uiso 0.0074(14) 2
Bi BI2 0.3044(8) 0.2750(12) 0.0 1.0 Uiso 0.0078(12) 2
Nb NB3 0.2460(9) 0.7559(8) 0.20835(30) 1.0 Uiso -0.0049(6) 4
O O4 0.2122(12) 0.6876(13) 0.0 1.0 Uiso 0.0040(5) 2
O O5 0.2480(11) 0.7785(10) 0.3607(4) 1.0 Uiso 0.0040(5) 4
O O6 0.0128(15) 0.0271(10) 0.1583(5) 1.0 Uiso 0.0040(5) 4
O O7 0.4300(10) 0.4479(11) 0.1875(5) 1.0 Uiso 0.0040(5) 4

loop_
_atom_type_symbol
_atom_type_number_in_cell
Cs 2.0
Bi 2.0
Nb 4.0
O 14.0

loop_
_geom_angle_atom_site_label_1
_geom_angle_atom_site_label_2
_geom_angle_atom_site_label_3
_geom_angle
_geom_angle_site_symmetry_1
_geom_angle_site_symmetry_3
_geom_angle_publ_flag
CS1 CS1 CS1 180.0 1_545 1_565 n
CS1 CS1 CS1 43.81(18) 1_545 2_456 n
CS1 CS1 CS1 132.95(20) 1_545 2_466 n
CS1 CS1 CS1 43.81(18) 1_545 2_556 n
CS1 CS1 CS1 132.95(20) 1_545 2_566 n
CS1 CS1 O5 31.04(12) 1_545 1_545 n
CS1 CS1 O5 150.40(12) 1_545 1_555 n
CS1 CS1 O5 85.86(19) 1_545 2_466 n
CS1 CS1 O5 85.81(19) 1_545 2_566 n
CS1 CS1 O5 85.86(19) 1_545 3_465 n
CS1 CS1 O5 85.81(19) 1_545 3_565 n
CS1 CS1 O5 31.04(12) 1_545 4_546 n
CS1 CS1 O5 150.40(12) 1_545 4_556 n
CS1 CS1 CS1 136.19(18) 1_565 2_456 n
CS1 CS1 CS1 47.05(20) 1_565 2_466 n
CS1 CS1 CS1 136.19(18) 1_565 2_556 n
CS1 CS1 CS1 47.05(20) 1_565 2_566 n
CS1 CS1 O5 148.96(12) 1_565 1_545 n
CS1 CS1 O5 29.60(12) 1_565 1_555 n
CS1 CS1 O5 94.14(19) 1_565 2_466 n
CS1 CS1 O5 94.19(19) 1_565 2_566 n
CS1 CS1 O5 94.14(19) 1_565 3_465 n
CS1 CS1 O5 94.19(19) 1_565 3_565 n
CS1 CS1 O5 148.96(12) 1_565 4_546 n
CS1 CS1 O5 29.60(12) 1_565 4_556 n
CS1 CS1 CS1 89.141(22) 2_456 2_466 n
CS1 CS1 CS1 87.6(4) 2_456 2_556 n
CS1 CS1 CS1 176.8(4) 2_456 2_566 n
CS1 CS1 O5 51.45(27) 2_456 1_545 n
CS1 CS1 O5 128.51(22) 2_456 1_555 n
CS1 CS1 O5 49.34(10) 2_456 2_466 n
CS1 CS1 O5 122.97(31) 2_456 2_566 n
CS1 CS1 O5 49.34(10) 2_456 3_465 n
CS1 CS1 O5 122.97(31) 2_456 3_565 n
CS1 CS1 O5 51.45(27) 2_456 4_546 n
CS1 CS1 O5 128.51(22) 2_456 4_556 n
CS1 CS1 CS1 176.8(4) 2_466 2_556 n
CS1 CS1 CS1 94.1(4) 2_466 2_566 n
CS1 CS1 O5 125.35(24) 2_466 1_545 n
CS1 CS1 O5 53.31(28) 2_466 1_555 n
CS1 CS1 O5 54.24(11) 2_466 2_466 n
CS1 CS1 O5 132.91(31) 2_466 2_566 n
CS1 CS1 O5 54.24(11) 2_466 3_465 n
CS1 CS1 O5 132.91(31) 2_466 3_565 n
CS1 CS1 O5 125.35(24) 2_466 4_546 n
CS1 CS1 O5 53.31(28) 2_466 4_556 n
CS1 CS1 CS1 89.141(22) 2_556 2_566 n
CS1 CS1 O5 52.17(27) 2_556 1_545 n
CS1 CS1 O5 129.21(23) 2_556 1_555 n
CS1 CS1 O5 123.18(31) 2_556 2_466 n
CS1 CS1 O5 49.48(10) 2_556 2_566 n
CS1 CS1 O5 123.18(31) 2_556 3_465 n
CS1 CS1 O5 49.48(10) 2_556 3_565 n
CS1 CS1 O5 52.17(27) 2_556 4_546 n
CS1 CS1 O5 129.21(23) 2_556 4_556 n
CS1 CS1 O5 126.09(24) 2_566 1_545 n
CS1 CS1 O5 54.02(28) 2_566 1_555 n
CS1 CS1 O5 133.07(31) 2_566 2_466 n
CS1 CS1 O5 54.46(11) 2_566 2_566 n
CS1 CS1 O5 133.07(31) 2_566 3_465 n
CS1 CS1 O5 54.46(11) 2_566 3_565 n
CS1 CS1 O5 126.09(24) 2_566 4_546 n
CS1 CS1 O5 54.02(28) 2_566 4_556 n
O5 CS1 O5 119.36(13) 1_545 1_555 n
O5 CS1 O5 100.79(32) 1_545 2_466 n
O5 CS1 O5 101.65(31) 1_545 2_566 n
O5 CS1 O5 71.13(21) 1_545 3_465 n
O5 CS1 O5 71.65(21) 1_545 3_565 n
O5 CS1 O5 62.07(24) 1_545 4_546 n
O5 CS1 O5 178.35(28) 1_545 4_556 n
O5 CS1 O5 107.54(33) 1_555 2_466 n
O5 CS1 O5 108.48(32) 1_555 2_566 n
O5 CS1 O5 79.18(22) 1_555 3_465 n
O5 CS1 O5 79.75(24) 1_555 3_565 n
O5 CS1 O5 178.35(28) 1_555 4_546 n
O5 CS1 O5 59.19(24) 1_555 4_556 n
O5 CS1 O5 119.54(14) 2_466 2_566 n
O5 CS1 O5 59.37(27) 2_466 3_465 n
O5 CS1 O5 171.7(4) 2_466 3_565 n
O5 CS1 O5 71.13(21) 2_466 4_546 n
O5 CS1 O5 79.18(22) 2_466 4_556 n
O5 CS1 O5 171.7(4) 2_566 3_465 n
O5 CS1 O5 60.16(24) 2_566 3_565 n
O5 CS1 O5 71.65(21) 2_566 4_546 n
O5 CS1 O5 79.75(24) 2_566 4_556 n
O5 CS1 O5 119.54(14) 3_465 3_565 n
O5 CS1 O5 100.79(32) 3_465 4_546 n
O5 CS1 O5 107.54(33) 3_465 4_556 n
O5 CS1 O5 101.65(31) 3_565 4_546 n
O5 CS1 O5 108.48(32) 3_565 4_556 n
O5 CS1 O5 119.36(13) 4_546 4_556 n
O4 BI2 O4 97.59(30) 1_555 2_565 n
O4 BI2 O7 71.73(20) 1_555 1_555 n
O4 BI2 O7 71.73(20) 1_555 4_555 n
O4 BI2 O7 71.48(19) 2_565 1_555 n
O4 BI2 O7 71.48(19) 2_565 4_555 n
O7 BI2 O7 122.7(4) 1_555 4_555 n
O5 NB3 O6 103.4(4) 1_555 1_565 n
O5 NB3 O6 104.01(34) 1_555 3_565 n
O5 NB3 O7 100.19(34) 1_555 1_555 n
O5 NB3 O7 99.03(30) 1_555 3_465 n
O6 NB3 O6 87.49(19) 1_565 3_565 n
O6 NB3 O7 154.83(29) 1_565 1_555 n
O6 NB3 O7 79.9(4) 1_565 3_465 n
O6 NB3 O7 95.2(4) 3_565 1_555 n
O6 NB3 O7 155.78(31) 3_565 3_465 n
O7 NB3 O7 87.94(19) 1_555 3_465 n
BI2 O4 BI2 107.92(35) 1_555 2_465 n
CS1 O5 CS1 119.36(13) 1_555 1_565 n
CS1 O5 CS1 72.23(24) 1_555 2_466 n
CS1 O5 CS1 71.74(24) 1_555 2_566 n
CS1 O5 NB3 115.55(30) 1_555 1_555 n
CS1 O5 CS1 79.07(27) 1_565 2_466 n
CS1 O5 CS1 78.48(26) 1_565 2_566 n
CS1 O5 NB3 125.08(31) 1_565 1_555 n
CS1 O5 CS1 119.54(14) 2_466 2_566 n
CS1 O5 NB3 119.30(32) 2_466 1_555 n
CS1 O5 NB3 119.62(34) 2_566 1_555 n
NB3 O6 NB3 145.4(4) 1_545 3_465 n
BI2 O7 NB3 106.70(31) 1_555 1_555 n
BI2 O7 NB3 97.64(27) 1_555 3_565 n
NB3 O7 NB3 150.5(4) 1_555 3_565 n

loop_
_geom_bond_atom_site_label_1
_geom_bond_atom_site_label_2
_geom_bond_distance
_geom_bond_site_symmetry_2
_geom_bond_publ_flag
CS1 CS1 5.49484(16) 1_455 n
CS1 CS1 5.42153(17) 1_545 n
CS1 CS1 5.42153(17) 1_565 n
CS1 CS1 5.49484(16) 1_655 n
CS1 CS1 3.968(13) 2_456 n
CS1 CS1 3.754(12) 2_466 n
CS1 CS1 3.968(13) 2_556 n
CS1 CS1 3.754(12) 2_566 n
CS1 BI2 5.6936(6) 1_555 n
CS1 BI2 5.6936(6) 1_556 n
CS1 NB3 4.312(7) 1_545 n
CS1 NB3 4.256(7) 1_555 n
CS1 NB3 4.329(7) 2_466 n
CS1 NB3 4.287(8) 2_566 n
CS1 NB3 4.329(7) 3_465 n
CS1 NB3 4.287(8) 3_565 n
CS1 NB3 4.312(7) 4_546 n
CS1 NB3 4.256(7) 4_556 n
CS1 O5 3.072(10) 1_545 n
CS1 O5 3.208(9) 1_555 n
CS1 O5 3.199(11) 2_466 n
CS1 O5 3.161(11) 2_566 n
CS1 O5 3.199(11) 3_465 n
CS1 O5 3.161(11) 3_565 n
CS1 O5 3.072(10) 4_546 n
CS1 O5 3.208(9) 4_556 n
CS1 O7 3.818(7) 1_555 n
CS1 O7 3.818(7) 4_556 n
BI2 CS1 5.6936(6) 1_554 n
BI2 CS1 5.6936(6) 1_555 n
BI2 BI2 5.49484(16) 1_455 n
BI2 BI2 5.42153(17) 1_545 n
BI2 BI2 5.42153(17) 1_565 n
BI2 BI2 5.49484(16) 1_655 n
BI2 BI2 4.055(9) 2_455 n
BI2 BI2 3.674(9) 2_465 n
BI2 BI2 4.055(9) 2_555 n
BI2 BI2 3.674(9) 2_565 n
BI2 NB3 3.693(6) 1_545 n
BI2 NB3 3.538(6) 1_555 n
BI2 NB3 3.880(5) 2_465 n
BI2 NB3 3.396(4) 2_565 n
BI2 NB3 3.880(5) 3_465 n
BI2 NB3 3.396(4) 3_565 n
BI2 NB3 3.693(6) 4_545 n
BI2 NB3 3.538(6) 4_555 n
BI2 O4 3.225(9) 1_545 n
BI2 O4 2.293(9) 1_555 n
BI2 O4 3.260(9) 2_465 n
BI2 O4 2.250(9) 2_565 n
BI2 O6 2.759(9) 1_555 n
BI2 O6 2.690(7) 2_555 n
BI2 O6 2.690(7) 3_555 n
BI2 O6 2.759(9) 4_555 n
BI2 O7 2.429(6) 1_555 n
BI2 O7 3.322(8) 2_465 n
BI2 O7 3.322(8) 3_465 n
BI2 O7 2.429(6) 4_555 n
NB3 CS1 4.256(7) 1_555 n
NB3 CS1 4.312(7) 1_565 n
NB3 CS1 4.287(8) 2_466 n
NB3 CS1 4.329(7) 2_566 n
NB3 BI2 3.538(6) 1_555 n
NB3 BI2 3.693(6) 1_565 n
NB3 BI2 3.396(4) 2_465 n
NB3 BI2 3.880(5) 2_565 n
NB3 O4 2.405(4) 1_555 n
NB3 O5 1.737(4) 1_555 n
NB3 O6 2.031(9) 1_565 n
NB3 O6 1.964(9) 3_565 n
NB3 O7 1.967(8) 1_555 n
NB3 O7 2.072(8) 3_465 n
O4 BI2 2.293(9) 1_555 n
O4 BI2 3.225(9) 1_565 n
O4 BI2 2.250(9) 2_465 n
O4 BI2 3.260(9) 2_565 n
O4 NB3 2.405(4) 1_555 n
O4 NB3 2.405(4) 4_555 n
O5 CS1 3.208(9) 1_555 n
O5 CS1 3.072(10) 1_565 n
O5 CS1 3.161(11) 2_466 n
O5 CS1 3.199(11) 2_566 n
O5 NB3 1.737(4) 1_555 n
O6 BI2 2.759(9) 1_555 n
O6 BI2 2.690(7) 2_455 n
O6 NB3 2.031(9) 1_545 n
O6 NB3 1.964(9) 3_465 n
O7 CS1 3.818(7) 1_555 n
O7 BI2 2.429(6) 1_555 n
O7 BI2 3.322(8) 2_565 n
O7 NB3 1.967(8) 1_555 n
O7 NB3 2.072(8) 3_565 n
